data_7030148
loop_
_publ_author_name
'Andrews, Philip C.'
'Busse, Madleen'
'Deacon, Glen B.'
'Ferrero, Richard L.'
'Junk, Peter C.'
'MacLellan, Jonathan G.'
'Vom, Amelia'

_publ_section_title
;
 Remarkable in vitro bactericidal activity of bismuth(III) sulfonates
 against Helicobacter pylori.
;
_journal_issue 38
_journal_name_full 'Dalton transactions (Cambridge, England : 2003)'
_journal_page_first 11798
_journal_page_last 11806
_journal_paper_doi 10.1039/c2dt31360j
_journal_volume 41
_journal_year 2012
_chemical_formula_moiety 'C180 H232 Bi8 O74 S22, 7(C7 H8)'
_chemical_formula_sum 'C229 H288 Bi8 O74 S22'
_chemical_formula_weight 6601.75
_chemical_name_systematic
;
?
;
_space_group_IT_number 2
_symmetry_cell_setting triclinic
_symmetry_space_group_name_Hall '-P 1'
_symmetry_space_group_name_H-M 'P -1'
_atom_sites_solution_hydrogens geom
_atom_sites_solution_primary direct
_atom_sites_solution_secondary difmap
_audit_creation_method SHELXL-97
_cell_angle_alpha 111.94(3)
_cell_angle_beta 109.06(3)
_cell_angle_gamma 96.95(3)
_cell_formula_units_Z 1
_cell_length_a 18.138(4)
_cell_length_b 18.677(4)
_cell_length_c 22.273(5)
_cell_measurement_reflns_used 29770
_cell_measurement_temperature 123(2)
_cell_measurement_theta_max 28.28
_cell_measurement_theta_min 0.41
_cell_volume 6356(4)
_computing_cell_refinement 'DENZO-SMN (Otwinowski & Minor, 1997)'
_computing_data_collection 'Nonius Collect'
_computing_data_reduction 'DENZO-SMN (Otwinowski & Minor, 1997)'
_computing_molecular_graphics 'X-Seed / POV-Ray'
_computing_publication_material 'CIFTAB (Sheldrick, 1997)'
_computing_structure_refinement 'SHELXL-97 (Sheldrick, 1997)'
_computing_structure_solution 'SHELXS-97 (Sheldrick, 1997)'
_diffrn_ambient_temperature 123(2)
_diffrn_measured_fraction_theta_full 0.980
_diffrn_measured_fraction_theta_max 0.980
_diffrn_measurement_device_type 'Nonius Kappa CCD'
_diffrn_measurement_method 'phi and omega scans'
_diffrn_radiation_monochromator graphite
_diffrn_radiation_source 'fine-focus sealed tube'
_diffrn_radiation_type MoK\a
_diffrn_radiation_wavelength 0.71073
_diffrn_reflns_av_R_equivalents 0.1114
_diffrn_reflns_av_sigmaI/netI 0.1731
_diffrn_reflns_limit_h_max 21
_diffrn_reflns_limit_h_min -21
_diffrn_reflns_limit_k_max 22
_diffrn_reflns_limit_k_min -20
_diffrn_reflns_limit_l_max 25
_diffrn_reflns_limit_l_min -26
_diffrn_reflns_number 67747
_diffrn_reflns_theta_full 25.00
_diffrn_reflns_theta_max 25.00
_diffrn_reflns_theta_min 2.64
_diffrn_standards_number 0
_exptl_absorpt_coefficient_mu 5.780
_exptl_absorpt_correction_T_max 1.0
_exptl_absorpt_correction_T_min 0.820730
_exptl_absorpt_correction_type multi-scan
_exptl_absorpt_process_details 'SADABS (Sheldrick, 1996)'
_exptl_crystal_colour colourless
_exptl_crystal_density_diffrn 1.725
_exptl_crystal_density_method 'not measured'
_exptl_crystal_description block
_exptl_crystal_F_000 3270
_exptl_crystal_size_max 0.02
_exptl_crystal_size_mid 0.02
_exptl_crystal_size_min 0.01
_refine_diff_density_max 1.653
_refine_diff_density_min -1.313
_refine_diff_density_rms 0.210
_refine_ls_extinction_method none
_refine_ls_goodness_of_fit_ref 0.981
_refine_ls_hydrogen_treatment constr
_refine_ls_matrix_type full
_refine_ls_number_parameters 1418
_refine_ls_number_reflns 21967
_refine_ls_number_restraints 40
_refine_ls_restrained_S_all 0.982
_refine_ls_R_factor_all 0.1400
_refine_ls_R_factor_gt 0.0615
_refine_ls_shift/su_max 0.004
_refine_ls_shift/su_mean 0.000
_refine_ls_structure_factor_coef Fsqd
_refine_ls_weighting_details 'calc w=1/[\s^2^(Fo^2^)+(0.0306P)^2^+0.0000P] where P=(Fo^2^+2Fc^2^)/3'
_refine_ls_weighting_scheme calc
_refine_ls_wR_factor_gt 0.0886
_refine_ls_wR_factor_ref 0.1069
_reflns_number_gt 12728
_reflns_number_total 21967
_reflns_threshold_expression >2sigma(I)
_cod_data_source_file c2dt31360j.txt
_cod_data_source_block import
_cod_original_cell_volume 6355(2)
_cod_database_code 7030148

loop_
_symmetry_equiv_pos_as_xyz
'x, y, z'
'-x, -y, -z'

loop_
_atom_site_label
_atom_site_type_symbol
_atom_site_fract_x
_atom_site_fract_y
_atom_site_fract_z
_atom_site_U_iso_or_equiv
_atom_site_adp_type
_atom_site_occupancy
_atom_site_symmetry_multiplicity
_atom_site_calc_flag
_atom_site_refinement_flags
_atom_site_disorder_assembly
_atom_site_disorder_group
Bi1 Bi 0.20104(2) 0.34572(3) 0.26964(2) 0.01844(12) Uani 1 1 d . . .
Bi2 Bi 0.45404(2) 0.37224(3) 0.46995(2) 0.01646(11) Uani 1 1 d . . .
Bi3 Bi 0.39865(2) 0.43223(3) 0.20365(2) 0.01899(12) Uani 1 1 d . . .
Bi4 Bi 0.28746(2) 0.62277(3) 0.32785(2) 0.01817(11) Uani 1 1 d . . .
S1 S 0.16996(15) 0.45516(17) 0.16602(15) 0.0196(7) Uani 1 1 d . . .
S2 S 0.20677(16) 0.51954(18) 0.41265(16) 0.0237(7) Uani 1 1 d . . .
S3 S 0.04684(16) 0.21661(19) 0.17647(16) 0.0286(8) Uani 1 1 d . . .
S4 S 0.25969(15) 0.27977(18) 0.40566(15) 0.0215(7) Uani 1 1 d . . .
S5 S 0.31539(15) 0.25953(17) 0.19020(15) 0.0207(7) Uani 1 1 d . . .
S6 S 0.58042(16) 0.25456(17) 0.48369(15) 0.0214(7) Uani 1 1 d . . .
S7 S 0.59449(15) 0.43940(18) 0.29426(15) 0.0208(7) Uani 1 1 d . . .
S8 S 0.40634(16) 0.40036(19) 0.06461(16) 0.0275(8) Uani 1 1 d . . .
S9 S 0.44162(16) 0.63539(17) 0.27656(15) 0.0205(7) Uani 1 1 d . . .
S10 S 0.20632(16) 0.75037(18) 0.31847(15) 0.0248(7) Uani 1 1 d . . .
S11 S 0.38372(15) 0.48080(17) 0.36001(14) 0.0161(6) Uani 1 1 d . . .
O1 O 0.1828(4) 0.5383(4) 0.2183(4) 0.0199(17) Uani 1 1 d . . .
O2 O 0.1418(4) 0.3987(4) 0.1915(4) 0.0234(18) Uani 1 1 d . . .
O3 O 0.2400(3) 0.4444(4) 0.1504(4) 0.0204(18) Uani 1 1 d . . .
O4 O 0.2212(4) 0.5768(4) 0.3837(4) 0.0284(19) Uani 1 1 d . . .
O5 O 0.1650(4) 0.4397(4) 0.3545(4) 0.0272(19) Uani 1 1 d . . .
O6 O 0.2778(4) 0.5221(5) 0.4655(4) 0.031(2) Uani 1 1 d . . .
O7 O 0.0636(4) 0.2927(4) 0.2411(4) 0.0262(19) Uani 1 1 d . . .
O8 O 0.1261(4) 0.2219(4) 0.1695(4) 0.031(2) Uani 1 1 d . . .
O9 O -0.0211(4) 0.2043(5) 0.1148(4) 0.044(2) Uani 1 1 d . . .
O10 O 0.2049(4) 0.2700(4) 0.3365(3) 0.0188(17) Uani 1 1 d . . .
O11 O 0.3387(4) 0.2679(4) 0.4036(4) 0.0221(18) Uani 1 1 d . . .
O12 O 0.2720(4) 0.3544(4) 0.4624(4) 0.0268(19) Uani 1 1 d . . .
O13 O 0.3994(4) 0.2936(4) 0.2036(4) 0.0207(17) Uani 1 1 d . . .
O14 O 0.2693(4) 0.3172(4) 0.1815(4) 0.0215(18) Uani 1 1 d . . .
O15 O 0.3089(4) 0.2428(4) 0.2474(3) 0.0198(17) Uani 1 1 d . . .
O16 O 0.5037(4) 0.2746(4) 0.4868(3) 0.0179(17) Uani 1 1 d . . .
O17 O 0.6158(4) 0.2953(4) 0.4534(4) 0.0274(19) Uani 1 1 d . . .
O18 O 0.6350(4) 0.2682(4) 0.5547(4) 0.0224(18) Uani 1 1 d . . .
O19 O 0.5236(4) 0.4235(4) 0.2278(3) 0.0171(17) Uani 1 1 d . . .
O20 O 0.6271(4) 0.5231(4) 0.3421(4) 0.0245(18) Uani 1 1 d . . .
O21 O 0.5728(4) 0.3896(4) 0.3267(4) 0.0249(19) Uani 1 1 d . . .
O22 O 0.4088(4) 0.4776(5) 0.1187(4) 0.030(2) Uani 1 1 d . . .
O23 O 0.3837(4) 0.3397(4) 0.0898(4) 0.0294(19) Uani 1 1 d . . .
O24 O 0.3551(4) 0.3810(5) -0.0066(4) 0.045(2) Uani 1 1 d . . .
O25 O 0.4803(4) 0.5691(4) 0.2683(4) 0.0242(18) Uani 1 1 d . . .
O26 O 0.3542(4) 0.6032(4) 0.2395(4) 0.0274(19) Uani 1 1 d . . .
O27 O 0.4628(4) 0.6865(4) 0.3497(4) 0.0271(19) Uani 1 1 d . . .
O28 O 0.2791(4) 0.7393(4) 0.3029(4) 0.0256(19) Uani 1 1 d . . .
O29 O 0.1825(4) 0.6792(4) 0.3320(4) 0.0226(18) Uani 1 1 d . . .
O30 O 0.1410(4) 0.7573(5) 0.2650(4) 0.035(2) Uani 1 1 d . . .
O31 O 0.4440(3) 0.4617(4) 0.3294(3) 0.0170(17) Uani 1 1 d . . .
O32 O 0.3104(3) 0.4804(4) 0.3039(3) 0.0160(16) Uani 1 1 d . . .
O33 O 0.3578(3) 0.4180(4) 0.3799(3) 0.0160(17) Uani 1 1 d . . .
O34 O 0.4159(3) 0.5609(4) 0.4195(3) 0.0159(16) Uani 1 1 d . . .
O35 O 0.4234(4) 0.3609(4) 0.5640(4) 0.0228(18) Uani 1 1 d . . .
O36 O 0.4595(4) 0.2999(4) 0.3568(3) 0.0218(18) Uani 1 1 d . . .
O37 O 0.5661(4) 0.4775(4) 0.4613(4) 0.0207(18) Uani 1 1 d . . .
C1 C 0.0855(6) 0.4344(6) 0.0865(5) 0.016(2) Uani 1 1 d U . .
C2 C 0.0968(6) 0.4219(7) 0.0251(6) 0.030(3) Uani 1 1 d . . .
C3 C 0.0258(6) 0.3982(7) -0.0360(6) 0.028(3) Uani 1 1 d . . .
H3 H 0.0313 0.3876 -0.0792 0.033 Uiso 1 1 calc R . .
C4 C -0.0513(6) 0.3893(7) -0.0375(5) 0.022(3) Uani 1 1 d . . .
C5 C -0.0565(6) 0.4075(7) 0.0267(6) 0.027(3) Uani 1 1 d . . .
H5 H -0.1086 0.4035 0.0280 0.032 Uiso 1 1 calc R . .
C6 C 0.0094(6) 0.4308(7) 0.0886(6) 0.022(3) Uani 1 1 d . . .
C7 C 0.1759(6) 0.4299(8) 0.0167(6) 0.035(3) Uani 1 1 d . . .
H7A H 0.1956 0.3833 0.0166 0.053 Uiso 1 1 calc R . .
H7B H 0.2159 0.4791 0.0562 0.053 Uiso 1 1 calc R . .
H7C H 0.1677 0.4326 -0.0280 0.053 Uiso 1 1 calc R . .
C8 C -0.1257(6) 0.3614(7) -0.1043(6) 0.038(3) Uani 1 1 d . . .
H8A H -0.1113 0.3747 -0.1384 0.057 Uiso 1 1 calc R . .
H8B H -0.1663 0.3882 -0.0938 0.057 Uiso 1 1 calc R . .
H8C H -0.1480 0.3031 -0.1244 0.057 Uiso 1 1 calc R . .
C9 C -0.0051(6) 0.4497(7) 0.1558(6) 0.033(3) Uani 1 1 d . . .
H9A H 0.0079 0.4096 0.1729 0.049 Uiso 1 1 calc R . .
H9B H -0.0621 0.4485 0.1456 0.049 Uiso 1 1 calc R . .
H9C H 0.0297 0.5032 0.1921 0.049 Uiso 1 1 calc R . .
C10 C 0.1369(6) 0.5497(6) 0.4497(6) 0.020(3) Uani 1 1 d . . .
C11 C 0.0605(6) 0.5477(6) 0.4045(5) 0.017(3) Uani 1 1 d . . .
C12 C 0.0059(6) 0.5715(8) 0.4328(7) 0.037(3) Uani 1 1 d . . .
H12 H -0.0459 0.5695 0.4023 0.045 Uiso 1 1 calc R . .
C13 C 0.0236(7) 0.5981(7) 0.5039(7) 0.036(3) Uani 1 1 d . . .
C14 C 0.0982(7) 0.6010(7) 0.5477(6) 0.035(3) Uani 1 1 d . . .
H14 H 0.1107 0.6191 0.5968 0.042 Uiso 1 1 calc R . .
C15 C 0.1570(6) 0.5780(7) 0.5222(6) 0.031(3) Uani 1 1 d . . .
C16 C 0.0357(6) 0.5231(8) 0.3264(6) 0.042(4) Uani 1 1 d . . .
H16A H 0.0408 0.4689 0.3035 0.063 Uiso 1 1 calc R . .
H16B H 0.0709 0.5609 0.3197 0.063 Uiso 1 1 calc R . .
H16C H -0.0208 0.5234 0.3052 0.063 Uiso 1 1 calc R . .
C17 C -0.0381(7) 0.6237(8) 0.5358(7) 0.054(4) Uani 1 1 d . . .
H17A H -0.0270 0.6146 0.5781 0.081 Uiso 1 1 calc R . .
H17B H -0.0932 0.5919 0.5008 0.081 Uiso 1 1 calc R . .
H17C H -0.0332 0.6808 0.5486 0.081 Uiso 1 1 calc R . .
C18 C 0.2372(7) 0.5857(10) 0.5768(7) 0.069(5) Uani 1 1 d . . .
H18A H 0.2465 0.5326 0.5660 0.104 Uiso 1 1 calc R . .
H18B H 0.2361 0.6084 0.6238 0.104 Uiso 1 1 calc R . .
H18C H 0.2810 0.6212 0.5761 0.104 Uiso 1 1 calc R . .
C19 C 0.0289(6) 0.1332(7) 0.1942(6) 0.031(3) Uani 1 1 d . . .
C20 C 0.0031(6) 0.1367(8) 0.2479(7) 0.033(3) Uani 1 1 d . . .
C21 C -0.0178(6) 0.0636(8) 0.2521(7) 0.038(3) Uani 1 1 d . . .
H21 H -0.0349 0.0643 0.2882 0.046 Uiso 1 1 calc R . .
C22 C -0.0142(7) -0.0076(9) 0.2064(8) 0.052(4) Uani 1 1 d . . .
C23 C 0.0124(7) -0.0093(8) 0.1545(7) 0.044(4) Uani 1 1 d . . .
H23 H 0.0147 -0.0589 0.1226 0.053 Uiso 1 1 calc R . .
C24 C 0.0363(7) 0.0613(8) 0.1478(7) 0.038(3) Uani 1 1 d . . .
C25 C -0.0028(7) 0.2106(8) 0.3017(7) 0.047(4) Uani 1 1 d . . .
H25A H 0.0519 0.2457 0.3347 0.070 Uiso 1 1 calc R . .
H25B H -0.0309 0.1955 0.3278 0.070 Uiso 1 1 calc R . .
H25C H -0.0331 0.2391 0.2778 0.070 Uiso 1 1 calc R . .
C26 C -0.0385(8) -0.0855(8) 0.2121(8) 0.072(5) Uani 1 1 d . . .
H26A H -0.0869 -0.1223 0.1699 0.108 Uiso 1 1 calc R . .
H26B H -0.0502 -0.0733 0.2542 0.108 Uiso 1 1 calc R . .
H26C H 0.0061 -0.1106 0.2158 0.108 Uiso 1 1 calc R . .
C27 C 0.0672(9) 0.0544(8) 0.0901(7) 0.063(4) Uani 1 1 d . . .
H27A H 0.1267 0.0715 0.1111 0.094 Uiso 1 1 calc R . .
H27B H 0.0467 0.0889 0.0684 0.094 Uiso 1 1 calc R . .
H27C H 0.0480 -0.0015 0.0539 0.094 Uiso 1 1 calc R . .
C28 C 0.2147(6) 0.1966(6) 0.4139(5) 0.016(2) Uani 1 1 d U . .
C29 C 0.1919(6) 0.2076(7) 0.4707(6) 0.027(3) Uani 1 1 d . . .
C30 C 0.1519(6) 0.1366(8) 0.4691(7) 0.034(3) Uani 1 1 d . . .
H30 H 0.1366 0.1421 0.5072 0.041 Uiso 1 1 calc R . .
C31 C 0.1340(6) 0.0617(8) 0.4180(7) 0.036(3) Uani 1 1 d . . .
C32 C 0.1597(6) 0.0542(7) 0.3640(6) 0.030(3) Uani 1 1 d U . .
H32 H 0.1481 0.0021 0.3273 0.036 Uiso 1 1 calc R . .
C33 C 0.2019(6) 0.1202(7) 0.3617(6) 0.028(3) Uani 1 1 d . . .
C34 C 0.2065(7) 0.2868(8) 0.5302(7) 0.041(4) Uani 1 1 d . . .
H34A H 0.1851 0.2786 0.5629 0.061 Uiso 1 1 calc R . .
H34B H 0.1790 0.3207 0.5114 0.061 Uiso 1 1 calc R . .
H34C H 0.2649 0.3133 0.5554 0.061 Uiso 1 1 calc R . .
C35 C 0.0902(7) -0.0120(8) 0.4201(8) 0.059(4) Uani 1 1 d . . .
H35A H 0.0330 -0.0131 0.4094 0.088 Uiso 1 1 calc R . .
H35B H 0.1158 -0.0094 0.4673 0.088 Uiso 1 1 calc R . .
H35C H 0.0936 -0.0608 0.3849 0.088 Uiso 1 1 calc R . .
C36 C 0.2269(7) 0.1028(7) 0.3013(6) 0.032(3) Uani 1 1 d . . .
H36A H 0.2040 0.0456 0.2684 0.047 Uiso 1 1 calc R . .
H36B H 0.2863 0.1165 0.3192 0.047 Uiso 1 1 calc R . .
H36C H 0.2069 0.1349 0.2767 0.047 Uiso 1 1 calc R . .
C37 C 0.2753(6) 0.1690(7) 0.1123(6) 0.023(3) Uani 1 1 d . . .
C38 C 0.3057(6) 0.1038(7) 0.1165(6) 0.032(3) Uani 1 1 d . . .
C39 C 0.2759(7) 0.0324(8) 0.0551(6) 0.035(3) Uani 1 1 d U . .
H39 H 0.2939 -0.0127 0.0571 0.042 Uiso 1 1 calc R . .
C40 C 0.2210(6) 0.0236(8) -0.0093(6) 0.033(3) Uani 1 1 d . . .
C41 C 0.1933(6) 0.0887(8) -0.0111(6) 0.031(3) Uani 1 1 d . . .
H41 H 0.1546 0.0826 -0.0547 0.037 Uiso 1 1 calc R . .
C42 C 0.2190(6) 0.1627(7) 0.0477(6) 0.023(3) Uani 1 1 d . . .
C43 C 0.3677(6) 0.1082(7) 0.1834(6) 0.036(3) Uani 1 1 d . . .
H43A H 0.3419 0.1082 0.2158 0.054 Uiso 1 1 calc R . .
H43B H 0.4120 0.1576 0.2060 0.054 Uiso 1 1 calc R . .
H43C H 0.3894 0.0616 0.1716 0.054 Uiso 1 1 calc R . .
C44 C 0.1924(7) -0.0563(8) -0.0749(7) 0.052(4) Uani 1 1 d . . .
H44A H 0.1621 -0.0977 -0.0682 0.078 Uiso 1 1 calc R . .
H44B H 0.2395 -0.0715 -0.0827 0.078 Uiso 1 1 calc R . .
H44C H 0.1572 -0.0510 -0.1161 0.078 Uiso 1 1 calc R . .
C45 C 0.1835(7) 0.2273(7) 0.0364(6) 0.037(3) Uani 1 1 d . . .
H45A H 0.1500 0.2411 0.0635 0.056 Uiso 1 1 calc R . .
H45B H 0.1499 0.2081 -0.0140 0.056 Uiso 1 1 calc R . .
H45C H 0.2274 0.2750 0.0524 0.056 Uiso 1 1 calc R . .
C46 C 0.5471(6) 0.1471(6) 0.4316(6) 0.020(3) Uani 1 1 d . . .
C47 C 0.5077(6) 0.1014(7) 0.4553(6) 0.021(3) Uani 1 1 d . . .
C48 C 0.4817(6) 0.0191(7) 0.4141(6) 0.033(3) Uani 1 1 d . . .
H48 H 0.4526 -0.0129 0.4281 0.039 Uiso 1 1 calc R . .
C49 C 0.4952(7) -0.0195(7) 0.3543(7) 0.037(3) Uani 1 1 d . . .
C50 C 0.5344(7) 0.0305(8) 0.3330(6) 0.038(3) Uani 1 1 d . . .
H50 H 0.5423 0.0059 0.2906 0.045 Uiso 1 1 calc R . .
C51 C 0.5622(6) 0.1136(7) 0.3706(6) 0.029(3) Uani 1 1 d . . .
C52 C 0.4889(8) 0.1366(7) 0.5186(7) 0.046(4) Uani 1 1 d . . .
H52A H 0.4577 0.1750 0.5139 0.069 Uiso 1 1 calc R . .
H52B H 0.5396 0.1643 0.5611 0.069 Uiso 1 1 calc R . .
H52C H 0.4569 0.0937 0.5225 0.069 Uiso 1 1 calc R . .
C53 C 0.4649(7) -0.1081(7) 0.3101(7) 0.045(4) Uani 1 1 d . . .
H53A H 0.4642 -0.1350 0.3403 0.068 Uiso 1 1 calc R . .
H53B H 0.5008 -0.1259 0.2863 0.068 Uiso 1 1 calc R . .
H53C H 0.4098 -0.1218 0.2745 0.068 Uiso 1 1 calc R . .
C54 C 0.6054(8) 0.1589(8) 0.3425(7) 0.058(4) Uani 1 1 d . . .
H54A H 0.6027 0.1216 0.2966 0.086 Uiso 1 1 calc R . .
H54B H 0.6624 0.1844 0.3759 0.086 Uiso 1 1 calc R . .
H54C H 0.5793 0.2003 0.3368 0.086 Uiso 1 1 calc R . .
C55 C 0.6652(5) 0.4038(7) 0.2603(5) 0.019(3) Uani 1 1 d . . .
C56 C 0.7289(6) 0.4560(7) 0.2630(6) 0.026(3) Uani 1 1 d . . .
C57 C 0.7872(6) 0.4252(8) 0.2415(6) 0.033(3) Uani 1 1 d . . .
H57 H 0.8316 0.4613 0.2447 0.040 Uiso 1 1 calc R . .
C77 C 0.5979(6) 0.7658(6) 0.2397(6) 0.024(3) Uani 1 1 d . . .
H77 H 0.6546 0.7911 0.2610 0.029 Uiso 1 1 calc R . .
C78 C 0.5646(6) 0.7242(6) 0.2699(5) 0.016(2) Uani 1 1 d . . .
C81 C 0.6229(6) 0.7179(7) 0.3336(6) 0.030(3) Uani 1 1 d . . .
H81A H 0.6070 0.7399 0.3734 0.046 Uiso 1 1 calc R . .
H81B H 0.6782 0.7483 0.3469 0.046 Uiso 1 1 calc R . .
H81C H 0.6209 0.6613 0.3216 0.046 Uiso 1 1 calc R . .
C58 C 0.7830(7) 0.3441(8) 0.2155(6) 0.032(3) Uani 1 1 d . . .
C59 C 0.7160(6) 0.2927(7) 0.2088(6) 0.029(3) Uani 1 1 d . . .
H59 H 0.7101 0.2365 0.1887 0.035 Uiso 1 1 calc R . .
C60 C 0.6566(6) 0.3207(7) 0.2305(5) 0.020(3) Uani 1 1 d . . .
C61 C 0.7390(7) 0.5460(7) 0.2860(7) 0.044(4) Uani 1 1 d . . .
H61A H 0.6854 0.5556 0.2721 0.066 Uiso 1 1 calc R . .
H61B H 0.7695 0.5647 0.2631 0.066 Uiso 1 1 calc R . .
H61C H 0.7685 0.5753 0.3375 0.066 Uiso 1 1 calc R . .
C62 C 0.8478(7) 0.3127(8) 0.1942(7) 0.046(4) Uani 1 1 d . . .
H62A H 0.8616 0.3378 0.1662 0.068 Uiso 1 1 calc R . .
H62B H 0.8277 0.2543 0.1658 0.068 Uiso 1 1 calc R . .
H62C H 0.8963 0.3258 0.2367 0.068 Uiso 1 1 calc R . .
C63 C 0.5867(7) 0.2572(7) 0.2206(7) 0.045(4) Uani 1 1 d . . .
H63A H 0.5960 0.2552 0.2657 0.067 Uiso 1 1 calc R . .
H63B H 0.5834 0.2046 0.1854 0.067 Uiso 1 1 calc R . .
H63C H 0.5357 0.2709 0.2041 0.067 Uiso 1 1 calc R . .
C64 C 0.5080(6) 0.4066(7) 0.0701(6) 0.027(3) Uani 1 1 d . . .
C65 C 0.5536(6) 0.4789(7) 0.0819(5) 0.024(3) Uani 1 1 d . . .
C66 C 0.6315(6) 0.4821(8) 0.0819(6) 0.033(3) Uani 1 1 d . . .
H66 H 0.6642 0.5312 0.0897 0.039 Uiso 1 1 calc R . .
C67 C 0.6623(7) 0.4152(9) 0.0706(6) 0.038(3) Uani 1 1 d . . .
C68 C 0.6142(7) 0.3454(8) 0.0613(6) 0.038(3) Uani 1 1 d . . .
H68 H 0.6352 0.3002 0.0555 0.046 Uiso 1 1 calc R . .
C69 C 0.5359(7) 0.3381(8) 0.0599(6) 0.035(3) Uani 1 1 d . . .
C70 C 0.5280(6) 0.5550(7) 0.0934(6) 0.035(3) Uani 1 1 d . . .
H70A H 0.5327 0.5815 0.1422 0.053 Uiso 1 1 calc R . .
H70B H 0.4716 0.5420 0.0606 0.053 Uiso 1 1 calc R . .
H70C H 0.5631 0.5909 0.0850 0.053 Uiso 1 1 calc R . .
C71 C 0.7465(7) 0.4224(9) 0.0719(7) 0.055(4) Uani 1 1 d . . .
H71A H 0.7589 0.3708 0.0635 0.082 Uiso 1 1 calc R . .
H71B H 0.7860 0.4638 0.1181 0.082 Uiso 1 1 calc R . .
H71C H 0.7493 0.4375 0.0348 0.082 Uiso 1 1 calc R . .
C72 C 0.4886(8) 0.2572(7) 0.0458(7) 0.048(4) Uani 1 1 d . . .
H72A H 0.4866 0.2592 0.0899 0.072 Uiso 1 1 calc R . .
H72B H 0.5153 0.2164 0.0279 0.072 Uiso 1 1 calc R . .
H72C H 0.4333 0.2432 0.0106 0.072 Uiso 1 1 calc R . .
C73 C 0.4805(6) 0.6913(6) 0.2390(6) 0.022(3) Uani 1 1 d . . .
C74 C 0.4305(6) 0.6979(6) 0.1789(6) 0.019(3) Uani 1 1 d . . .
C75 C 0.4668(7) 0.7365(7) 0.1508(6) 0.029(3) Uani 1 1 d . . .
H75 H 0.4336 0.7401 0.1097 0.035 Uiso 1 1 calc R . .
C76 C 0.5499(7) 0.7712(7) 0.1791(6) 0.033(3) Uani 1 1 d . . .
C79 C 0.3397(6) 0.6643(7) 0.1428(6) 0.031(3) Uani 1 1 d . . .
H79A H 0.3175 0.6883 0.1109 0.046 Uiso 1 1 calc R . .
H79B H 0.3167 0.6769 0.1785 0.046 Uiso 1 1 calc R . .
H79C H 0.3257 0.6059 0.1156 0.046 Uiso 1 1 calc R . .
C80 C 0.5894(8) 0.8162(9) 0.1481(7) 0.066(5) Uani 1 1 d . . .
H80A H 0.6261 0.8681 0.1860 0.099 Uiso 1 1 calc R . .
H80B H 0.5473 0.8250 0.1129 0.099 Uiso 1 1 calc R . .
H80C H 0.6203 0.7844 0.1255 0.099 Uiso 1 1 calc R . .
C82 C 0.2379(6) 0.8385(6) 0.3989(6) 0.021(3) Uani 1 1 d . . .
C83 C 0.2678(6) 0.9080(7) 0.3954(6) 0.028(3) Uani 1 1 d . . .
C84 C 0.2941(6) 0.9802(7) 0.4569(7) 0.034(3) Uani 1 1 d . . .
H84 H 0.3166 1.0287 0.4567 0.041 Uiso 1 1 calc R . .
C85 C 0.2882(6) 0.9829(8) 0.5184(6) 0.034(3) Uani 1 1 d . . .
C86 C 0.2569(6) 0.9121(7) 0.5183(6) 0.026(3) Uani 1 1 d . . .
H86 H 0.2536 0.9134 0.5604 0.031 Uiso 1 1 calc R . .
C87 C 0.2297(6) 0.8385(7) 0.4589(7) 0.033(3) Uani 1 1 d . . .
C88 C 0.2753(7) 0.9126(7) 0.3308(7) 0.043(4) Uani 1 1 d . . .
H88A H 0.3131 0.8827 0.3181 0.065 Uiso 1 1 calc R . .
H88B H 0.2959 0.9689 0.3416 0.065 Uiso 1 1 calc R . .
H88C H 0.2219 0.8892 0.2911 0.065 Uiso 1 1 calc R . .
C89 C 0.3134(7) 1.0644(7) 0.5824(7) 0.050(4) Uani 1 1 d . . .
H89A H 0.2665 1.0862 0.5796 0.075 Uiso 1 1 calc R . .
H89B H 0.3566 1.1016 0.5825 0.075 Uiso 1 1 calc R . .
H89C H 0.3333 1.0578 0.6260 0.075 Uiso 1 1 calc R . .
C90 C 0.1964(7) 0.7678(7) 0.4683(7) 0.039(3) Uani 1 1 d . . .
H90A H 0.2344 0.7347 0.4695 0.058 Uiso 1 1 calc R . .
H90B H 0.1439 0.7357 0.4288 0.058 Uiso 1 1 calc R . .
H90C H 0.1892 0.7868 0.5129 0.058 Uiso 1 1 calc R . .
C101 C -0.0834(9) -0.2498(9) 0.3089(8) 0.065(4) Uiso 1 1 d . . .
C102 C -0.1665(9) -0.2633(9) 0.2876(8) 0.065(4) Uiso 1 1 d . . .
H102 H -0.1894 -0.2538 0.3216 0.078 Uiso 1 1 calc R . .
C103 C -0.2164(9) -0.2904(9) 0.2174(8) 0.068(4) Uiso 1 1 d . . .
H103 H -0.2734 -0.3030 0.2042 0.081 Uiso 1 1 calc R . .
C104 C -0.1882(10) -0.3003(10) 0.1658(9) 0.081(5) Uiso 1 1 d . . .
H104 H -0.2238 -0.3182 0.1178 0.097 Uiso 1 1 calc R . .
C105 C -0.1046(11) -0.2827(11) 0.1877(10) 0.099(6) Uiso 1 1 d . . .
H105 H -0.0814 -0.2864 0.1544 0.119 Uiso 1 1 calc R . .
C106 C -0.0539(10) -0.2593(10) 0.2587(9) 0.076(5) Uiso 1 1 d . . .
H106 H 0.0030 -0.2498 0.2720 0.091 Uiso 1 1 calc R . .
C107 C -0.0326(10) -0.2208(11) 0.3863(9) 0.094(6) Uiso 1 1 d . . .
H10A H 0.0247 -0.2141 0.3942 0.142 Uiso 1 1 calc R . .
H10B H -0.0495 -0.2602 0.4019 0.142 Uiso 1 1 calc R . .
H10C H -0.0399 -0.1692 0.4134 0.142 Uiso 1 1 calc R . .
C111 C -0.1869(9) 0.0965(10) 0.3183(9) 0.071(5) Uiso 1 1 d . . .
C112 C -0.1295(9) 0.1238(10) 0.3812(9) 0.073(5) Uiso 1 1 d . . .
H112 H -0.1054 0.1800 0.4088 0.088 Uiso 1 1 calc R . .
C113 C -0.1029(10) 0.0698(11) 0.4085(10) 0.087(5) Uiso 1 1 d . . .
H113 H -0.0641 0.0887 0.4557 0.105 Uiso 1 1 calc R . .
C114 C -0.1343(9) -0.0086(11) 0.3656(9) 0.080(5) Uiso 1 1 d . . .
H114 H -0.1180 -0.0456 0.3836 0.096 Uiso 1 1 calc R . .
C115 C -0.1881(11) -0.0379(13) 0.2978(11) 0.108(6) Uiso 1 1 d . . .
H115 H -0.2060 -0.0943 0.2688 0.130 Uiso 1 1 calc R . .
C116 C -0.2179(11) 0.0130(12) 0.2695(11) 0.101(6) Uiso 1 1 d . . .
H116 H -0.2555 -0.0060 0.2219 0.121 Uiso 1 1 calc R . .
C117 C -0.2153(11) 0.1545(12) 0.2892(10) 0.123(7) Uiso 1 1 d . . .
H11A H -0.1904 0.2096 0.3267 0.184 Uiso 1 1 calc R . .
H11B H -0.2745 0.1425 0.2721 0.184 Uiso 1 1 calc R . .
H11C H -0.1993 0.1486 0.2500 0.184 Uiso 1 1 calc R . .
C121 C 0.1460(8) -0.1793(13) 0.0638(8) 0.073(10) Uiso 0.50 1 d PGD A 1
C122 C 0.1835(9) -0.2072(11) 0.0178(7) 0.051(8) Uiso 0.50 1 d PGD A 1
H122 H 0.1517 -0.2411 -0.0310 0.061 Uiso 0.50 1 calc PR A 1
C123 C 0.2677(9) -0.1854(12) 0.0430(10) 0.065(9) Uiso 0.50 1 d PG A 1
H123 H 0.2934 -0.2045 0.0116 0.078 Uiso 0.50 1 calc PR A 1
C124 C 0.3144(8) -0.1358(13) 0.1144(10) 0.065(9) Uiso 0.50 1 d PG A 1
H124 H 0.3719 -0.1209 0.1317 0.078 Uiso 0.50 1 calc PR A 1
C125 C 0.2768(10) -0.1079(13) 0.1605(8) 0.100(13) Uiso 0.50 1 d PG A 1
H125 H 0.3087 -0.0740 0.2093 0.120 Uiso 0.50 1 calc PR A 1
C126 C 0.1926(10) -0.1297(14) 0.1352(8) 0.103(12) Uiso 0.50 1 d PGD A 1
H126 H 0.1669 -0.1106 0.1667 0.124 Uiso 0.50 1 calc PR A 1
C127 C 0.0550(8) -0.2021(19) 0.0364(12) 0.081(10) Uiso 0.50 1 d PD A 1
H12A H 0.0326 -0.1905 -0.0042 0.122 Uiso 0.50 1 calc PR A 1
H12B H 0.0386 -0.1712 0.0738 0.122 Uiso 0.50 1 calc PR A 1
H12C H 0.0345 -0.2597 0.0218 0.122 Uiso 0.50 1 calc PR A 1
C131 C 0.2134(7) -0.1573(10) 0.0779(7) 0.045(7) Uiso 0.50 1 d PGD B 2
C132 C 0.2104(7) -0.1898(9) 0.0097(6) 0.040(7) Uiso 0.50 1 d PGD B 2
H132 H 0.1595 -0.2151 -0.0298 0.048 Uiso 0.50 1 calc PR B 2
C133 C 0.2819(9) -0.1853(9) -0.0009(7) 0.038(6) Uiso 0.50 1 d PG B 2
H133 H 0.2799 -0.2074 -0.0476 0.045 Uiso 0.50 1 calc PR B 2
C134 C 0.3564(7) -0.1483(10) 0.0568(8) 0.038(6) Uiso 0.50 1 d PG B 2
H134 H 0.4053 -0.1452 0.0496 0.046 Uiso 0.50 1 calc PR B 2
C135 C 0.3594(6) -0.1158(11) 0.1251(7) 0.063(9) Uiso 0.50 1 d PG B 2
H135 H 0.4104 -0.0905 0.1646 0.075 Uiso 0.50 1 calc PR B 2
C136 C 0.2879(8) -0.1203(12) 0.1357(6) 0.050(8) Uiso 0.50 1 d PGD B 2
H136 H 0.2900 -0.0982 0.1823 0.060 Uiso 0.50 1 calc PR B 2
C137 C 0.1362(9) -0.161(2) 0.0893(11) 0.079(10) Uiso 0.50 1 d PD B 2
H13A H 0.1021 -0.1364 0.0636 0.118 Uiso 0.50 1 calc PR B 2
H13B H 0.1490 -0.1322 0.1399 0.118 Uiso 0.50 1 calc PR B 2
H13C H 0.1070 -0.2174 0.0718 0.118 Uiso 0.50 1 calc PR B 2
C141 C 0.5239(16) 0.005(2) 0.0325(12) 0.106(7) Uiso 0.50 1 d PGDU C -1
C142 C 0.4629(14) 0.0433(17) 0.0305(11) 0.089(7) Uiso 0.50 1 d PGDU C -1
H142 H 0.4539 0.0693 0.0721 0.107 Uiso 0.50 1 calc PR C -1
C143 C 0.4150(12) 0.0439(15) -0.0323(13) 0.086(7) Uiso 0.50 1 d PGU C -1
H143 H 0.3734 0.0703 -0.0337 0.103 Uiso 0.50 1 calc PR C -1
C144 C 0.4282(15) 0.0058(17) -0.0932(11) 0.112(8) Uiso 0.50 1 d PGU C -1
H144 H 0.3955 0.0062 -0.1362 0.134 Uiso 0.50 1 calc PR C -1
C145 C 0.4892(14) -0.0329(16) -0.0912(11) 0.101(8) Uiso 0.50 1 d PGU C -1
H145 H 0.4982 -0.0589 -0.1328 0.121 Uiso 0.50 1 calc PR C -1
C146 C 0.5370(14) -0.0334(18) -0.0284(13) 0.097(8) Uiso 0.50 1 d PGDU C -1
H146 H 0.5787 -0.0599 -0.0271 0.116 Uiso 0.50 1 calc PR C -1
C147 C 0.577(2) 0.006(3) 0.1009(13) 0.136(11) Uiso 0.50 1 d PDU C -1
H14A H 0.6140 0.0603 0.1324 0.204 Uiso 0.50 1 calc PR C -1
H14B H 0.6088 -0.0324 0.0915 0.204 Uiso 0.50 1 calc PR C -1
H14C H 0.5433 -0.0082 0.1233 0.204 Uiso 0.50 1 calc PR C -1

loop_
_atom_site_aniso_label
_atom_site_aniso_U_11
_atom_site_aniso_U_22
_atom_site_aniso_U_33
_atom_site_aniso_U_23
_atom_site_aniso_U_13
_atom_site_aniso_U_12
Bi1 0.0148(2) 0.0208(3) 0.0203(3) 0.0115(2) 0.0048(2) 0.0051(2)
Bi2 0.0143(2) 0.0187(3) 0.0177(3) 0.0102(2) 0.00504(19) 0.00591(19)
Bi3 0.0156(2) 0.0263(3) 0.0183(3) 0.0126(2) 0.00657(19) 0.0082(2)
Bi4 0.0159(2) 0.0208(3) 0.0202(3) 0.0111(2) 0.0069(2) 0.0075(2)
S1 0.0160(15) 0.0246(19) 0.0217(17) 0.0135(16) 0.0071(13) 0.0080(13)
S2 0.0231(16) 0.0242(19) 0.0306(19) 0.0138(17) 0.0157(15) 0.0096(14)
S3 0.0155(16) 0.032(2) 0.029(2) 0.0136(17) 0.0007(14) -0.0022(14)
S4 0.0175(15) 0.0234(19) 0.0253(18) 0.0151(16) 0.0056(14) 0.0049(13)
S5 0.0182(15) 0.0233(18) 0.0200(17) 0.0093(15) 0.0065(13) 0.0077(13)
S6 0.0209(15) 0.0231(18) 0.0227(18) 0.0120(15) 0.0081(14) 0.0101(13)
S7 0.0162(15) 0.030(2) 0.0184(17) 0.0112(16) 0.0074(13) 0.0103(14)
S8 0.0225(16) 0.042(2) 0.0185(18) 0.0130(17) 0.0090(14) 0.0107(15)
S9 0.0229(16) 0.0222(18) 0.0227(18) 0.0134(16) 0.0115(14) 0.0090(14)
S10 0.0251(16) 0.0274(19) 0.0245(18) 0.0132(16) 0.0084(14) 0.0149(14)
S11 0.0139(14) 0.0201(18) 0.0162(16) 0.0105(15) 0.0052(13) 0.0053(13)
O1 0.017(4) 0.024(5) 0.022(5) 0.013(4) 0.005(3) 0.015(3)
O2 0.017(4) 0.024(5) 0.024(5) 0.014(4) -0.001(3) 0.002(3)
O3 0.008(4) 0.036(5) 0.025(5) 0.019(4) 0.006(3) 0.010(3)
O4 0.031(4) 0.024(5) 0.042(5) 0.019(4) 0.025(4) 0.007(4)
O5 0.029(4) 0.019(5) 0.032(5) 0.004(4) 0.018(4) 0.008(4)
O6 0.015(4) 0.048(6) 0.035(5) 0.025(5) 0.008(4) 0.015(4)
O7 0.024(4) 0.028(5) 0.031(5) 0.016(4) 0.011(4) 0.011(4)
O8 0.024(4) 0.033(5) 0.033(5) 0.015(4) 0.009(4) 0.005(4)
O9 0.030(5) 0.043(6) 0.036(5) 0.020(5) -0.009(4) -0.013(4)
O10 0.013(4) 0.020(5) 0.021(4) 0.013(4) 0.002(3) 0.003(3)
O11 0.014(4) 0.026(5) 0.023(5) 0.012(4) 0.002(3) 0.000(3)
O12 0.031(4) 0.023(5) 0.031(5) 0.018(4) 0.009(4) 0.014(4)
O13 0.019(4) 0.017(5) 0.025(5) 0.006(4) 0.011(3) 0.006(3)
O14 0.019(4) 0.019(5) 0.030(5) 0.012(4) 0.012(4) 0.008(3)
O15 0.023(4) 0.023(5) 0.021(4) 0.013(4) 0.009(3) 0.015(4)
O16 0.016(4) 0.017(4) 0.023(4) 0.010(4) 0.008(3) 0.009(3)
O17 0.026(4) 0.030(5) 0.026(5) 0.017(4) 0.007(4) 0.003(4)
O18 0.018(4) 0.026(5) 0.022(5) 0.010(4) 0.008(4) 0.005(3)
O19 0.011(4) 0.028(5) 0.016(4) 0.013(4) 0.005(3) 0.007(3)
O20 0.013(4) 0.026(5) 0.022(5) 0.005(4) 0.000(3) 0.002(4)
O21 0.018(4) 0.042(5) 0.026(5) 0.020(4) 0.015(4) 0.014(4)
O22 0.028(4) 0.038(6) 0.038(5) 0.023(5) 0.019(4) 0.020(4)
O23 0.021(4) 0.036(5) 0.031(5) 0.019(4) 0.007(4) 0.004(4)
O24 0.029(5) 0.081(7) 0.022(5) 0.022(5) 0.007(4) 0.015(5)
O25 0.023(4) 0.013(4) 0.035(5) 0.008(4) 0.012(4) 0.009(3)
O26 0.013(4) 0.037(5) 0.041(5) 0.027(5) 0.009(4) 0.005(4)
O27 0.027(4) 0.035(5) 0.025(5) 0.017(4) 0.013(4) 0.010(4)
O28 0.026(4) 0.032(5) 0.034(5) 0.022(4) 0.019(4) 0.015(4)
O29 0.026(4) 0.015(5) 0.029(5) 0.010(4) 0.013(4) 0.008(3)
O30 0.033(5) 0.042(6) 0.028(5) 0.019(5) 0.001(4) 0.024(4)
O31 0.012(4) 0.012(4) 0.030(5) 0.008(4) 0.012(3) 0.005(3)
O32 0.006(3) 0.015(4) 0.021(4) 0.008(4) 0.000(3) -0.002(3)
O33 0.014(4) 0.013(4) 0.027(5) 0.015(4) 0.008(3) 0.005(3)
O34 0.013(4) 0.017(5) 0.016(4) 0.007(4) 0.002(3) 0.004(3)
O35 0.019(4) 0.028(5) 0.027(5) 0.020(4) 0.009(4) 0.000(3)
O36 0.025(4) 0.024(5) 0.018(4) 0.012(4) 0.005(3) 0.010(4)
O37 0.020(4) 0.023(5) 0.024(5) 0.016(4) 0.007(3) 0.011(3)
C1 0.016(3) 0.015(3) 0.015(3) 0.0074(14) 0.0058(14) 0.0044(12)
C2 0.026(7) 0.030(8) 0.034(8) 0.015(7) 0.008(6) 0.020(6)
C3 0.028(7) 0.039(8) 0.023(7) 0.022(7) 0.008(6) 0.008(6)
C4 0.024(7) 0.031(8) 0.005(6) 0.007(6) -0.002(5) 0.009(6)
C5 0.012(6) 0.028(8) 0.033(8) 0.011(7) 0.001(6) 0.007(5)
C6 0.017(6) 0.026(7) 0.024(7) 0.015(6) 0.006(6) 0.008(5)
C7 0.033(7) 0.062(10) 0.022(7) 0.025(7) 0.013(6) 0.022(7)
C8 0.029(7) 0.038(9) 0.022(7) 0.006(7) -0.011(6) 0.008(6)
C9 0.011(6) 0.058(10) 0.026(8) 0.019(7) 0.003(5) 0.009(6)
C10 0.021(6) 0.020(7) 0.022(7) 0.009(6) 0.011(5) 0.010(5)
C11 0.022(6) 0.023(7) 0.011(6) 0.013(6) 0.005(5) 0.008(5)
C12 0.020(7) 0.065(10) 0.049(9) 0.044(9) 0.015(7) 0.022(7)
C13 0.029(8) 0.036(9) 0.053(10) 0.025(8) 0.021(7) 0.010(6)
C14 0.029(7) 0.044(9) 0.030(8) 0.015(7) 0.014(6) 0.004(6)
C15 0.030(7) 0.046(9) 0.028(8) 0.023(7) 0.015(6) 0.016(6)
C16 0.020(7) 0.077(11) 0.039(9) 0.037(8) 0.009(6) 0.018(7)
C17 0.058(9) 0.051(10) 0.080(11) 0.027(9) 0.053(9) 0.038(8)
C18 0.052(9) 0.135(16) 0.033(9) 0.048(10) 0.017(8) 0.034(10)
C19 0.027(7) 0.030(8) 0.034(8) 0.022(7) 0.002(6) 0.007(6)
C20 0.018(6) 0.037(9) 0.043(9) 0.029(8) 0.002(6) 0.002(6)
C21 0.025(7) 0.046(10) 0.050(10) 0.030(9) 0.011(7) 0.011(7)
C22 0.035(8) 0.050(11) 0.067(12) 0.041(10) 0.003(8) 0.002(7)
C23 0.028(7) 0.025(9) 0.042(9) 0.001(8) -0.011(7) -0.002(6)
C24 0.030(7) 0.030(9) 0.035(9) 0.013(8) -0.002(6) -0.011(6)
C25 0.041(8) 0.047(10) 0.067(11) 0.030(9) 0.034(8) 0.011(7)
C26 0.073(11) 0.043(10) 0.084(13) 0.043(10) 0.002(9) -0.008(8)
C27 0.111(13) 0.023(9) 0.033(9) -0.002(8) 0.028(9) -0.001(8)
C28 0.016(3) 0.015(3) 0.016(3) 0.0075(14) 0.0055(14) 0.0043(12)
C29 0.008(6) 0.029(8) 0.038(8) 0.020(7) -0.002(5) 0.005(5)
C30 0.010(6) 0.058(10) 0.052(9) 0.044(9) 0.010(6) 0.009(6)
C31 0.021(7) 0.026(8) 0.058(10) 0.025(8) 0.008(7) -0.004(6)
C32 0.030(3) 0.030(3) 0.031(3) 0.0137(16) 0.0119(15) 0.0088(13)
C33 0.011(6) 0.037(8) 0.037(8) 0.029(7) -0.003(5) 0.000(5)
C34 0.031(7) 0.062(11) 0.044(9) 0.036(9) 0.017(7) 0.014(7)
C35 0.046(9) 0.046(10) 0.100(13) 0.053(10) 0.027(9) 0.007(7)
C36 0.041(7) 0.015(7) 0.018(7) -0.001(6) -0.001(6) 0.003(6)
C37 0.023(6) 0.020(7) 0.028(8) 0.013(6) 0.010(6) 0.007(6)
C38 0.021(6) 0.030(8) 0.030(8) 0.009(7) 0.001(6) 0.002(6)
C39 0.035(3) 0.035(3) 0.035(3) 0.0153(16) 0.0140(16) 0.0100(13)
C40 0.019(6) 0.041(9) 0.020(7) 0.004(7) 0.000(6) -0.006(6)
C41 0.016(6) 0.046(9) 0.028(8) 0.019(8) 0.003(6) 0.005(6)
C42 0.014(6) 0.022(8) 0.020(7) 0.002(6) 0.002(5) -0.005(5)
C43 0.040(7) 0.012(7) 0.037(8) 0.001(7) 0.002(6) 0.013(6)
C44 0.042(8) 0.041(10) 0.041(9) 0.002(8) 0.002(7) -0.001(7)
C45 0.037(7) 0.051(10) 0.024(8) 0.022(7) 0.005(6) 0.015(7)
C46 0.012(6) 0.024(7) 0.018(7) 0.006(6) 0.002(5) 0.006(5)
C47 0.031(7) 0.020(7) 0.015(7) 0.005(6) 0.012(6) 0.013(6)
C48 0.032(7) 0.019(8) 0.024(8) 0.000(7) -0.002(6) 0.000(6)
C49 0.037(8) 0.017(8) 0.036(9) -0.003(7) 0.007(7) 0.007(6)
C50 0.033(7) 0.040(9) 0.029(8) 0.007(8) 0.006(6) 0.016(7)
C51 0.026(7) 0.031(8) 0.021(7) 0.010(7) 0.001(6) 0.003(6)
C52 0.073(10) 0.018(8) 0.054(10) 0.018(8) 0.036(8) 0.000(7)
C53 0.048(8) 0.034(9) 0.048(9) 0.010(8) 0.020(7) 0.021(7)
C54 0.093(11) 0.057(11) 0.030(9) 0.024(8) 0.030(8) 0.014(9)
C55 0.007(5) 0.025(8) 0.021(7) 0.007(6) 0.003(5) 0.004(5)
C56 0.023(6) 0.032(8) 0.014(7) 0.004(6) 0.003(5) 0.006(6)
C57 0.019(6) 0.047(10) 0.043(9) 0.024(8) 0.020(6) 0.007(6)
C77 0.014(6) 0.017(7) 0.037(8) 0.007(6) 0.014(6) -0.002(5)
C78 0.018(6) 0.010(6) 0.021(7) 0.006(6) 0.007(5) 0.005(5)
C81 0.008(6) 0.044(9) 0.037(8) 0.025(7) 0.001(5) 0.002(6)
C58 0.033(7) 0.045(9) 0.023(8) 0.013(7) 0.015(6) 0.021(7)
C59 0.030(7) 0.034(8) 0.033(8) 0.024(7) 0.012(6) 0.015(6)
C60 0.023(6) 0.025(8) 0.016(7) 0.009(6) 0.009(5) 0.012(6)
C61 0.048(8) 0.028(8) 0.061(10) 0.015(8) 0.036(8) 0.000(7)
C62 0.040(8) 0.050(10) 0.062(10) 0.022(8) 0.032(7) 0.038(7)
C63 0.052(8) 0.046(9) 0.064(10) 0.032(8) 0.044(8) 0.027(7)
C64 0.025(7) 0.040(9) 0.019(7) 0.015(7) 0.010(6) 0.009(6)
C65 0.030(7) 0.038(8) 0.010(7) 0.014(6) 0.010(5) 0.023(6)
C66 0.015(6) 0.056(10) 0.019(7) 0.016(7) 0.000(5) 0.002(6)
C67 0.022(7) 0.077(11) 0.032(8) 0.033(8) 0.017(6) 0.024(8)
C68 0.044(8) 0.060(10) 0.033(8) 0.026(8) 0.027(7) 0.036(8)
C69 0.037(8) 0.049(10) 0.017(7) 0.013(7) 0.009(6) 0.018(7)
C70 0.032(7) 0.049(9) 0.036(8) 0.024(7) 0.020(6) 0.011(7)
C71 0.035(8) 0.085(12) 0.073(11) 0.051(10) 0.029(8) 0.036(8)
C72 0.063(9) 0.040(9) 0.065(11) 0.032(9) 0.039(8) 0.029(8)
C73 0.020(6) 0.020(7) 0.029(7) 0.014(6) 0.011(6) 0.000(5)
C74 0.020(6) 0.025(7) 0.018(7) 0.013(6) 0.008(5) 0.007(5)
C75 0.035(8) 0.035(8) 0.024(7) 0.019(7) 0.011(6) 0.015(6)
C76 0.034(8) 0.045(9) 0.027(8) 0.024(7) 0.013(6) 0.010(6)
C79 0.032(7) 0.036(8) 0.021(7) 0.018(7) 0.004(6) 0.006(6)
C80 0.067(10) 0.089(13) 0.063(11) 0.055(11) 0.031(9) 0.004(9)
C82 0.027(6) 0.021(7) 0.025(7) 0.012(6) 0.018(6) 0.011(6)
C83 0.027(7) 0.022(8) 0.038(8) 0.012(7) 0.017(6) 0.011(6)
C84 0.032(7) 0.030(9) 0.050(10) 0.027(8) 0.016(7) 0.011(6)
C85 0.019(7) 0.040(9) 0.027(8) 0.003(7) 0.001(6) 0.011(6)
C86 0.019(6) 0.032(9) 0.030(8) 0.018(7) 0.007(6) 0.015(6)
C87 0.014(6) 0.033(9) 0.056(10) 0.026(8) 0.011(6) 0.008(6)
C88 0.049(8) 0.040(9) 0.064(10) 0.037(8) 0.031(8) 0.022(7)
C89 0.034(8) 0.035(9) 0.064(11) 0.014(9) 0.009(7) 0.008(7)
C90 0.043(8) 0.039(9) 0.051(9) 0.026(8) 0.030(7) 0.018(7)

loop_
_atom_type_symbol
_atom_type_description
_atom_type_scat_dispersion_real
_atom_type_scat_dispersion_imag
_atom_type_scat_source
C C 0.0033 0.0016 'International Tables Vol C Tables 4.2.6.8 and 6.1.1.4'
H H 0.0000 0.0000 'International Tables Vol C Tables 4.2.6.8 and 6.1.1.4'
O O 0.0106 0.0060 'International Tables Vol C Tables 4.2.6.8 and 6.1.1.4'
S S 0.1246 0.1234 'International Tables Vol C Tables 4.2.6.8 and 6.1.1.4'
Bi Bi -4.1077 10.2566 'International Tables Vol C Tables 4.2.6.8 and 6.1.1.4'

loop_
_geom_angle_atom_site_label_1
_geom_angle_atom_site_label_2
_geom_angle_atom_site_label_3
_geom_angle
_geom_angle_site_symmetry_1
_geom_angle_site_symmetry_3
O2 Bi1 O7 80.3(2) . .
O2 Bi1 O8 82.9(2) . .
O7 Bi1 O8 60.1(2) . .
O2 Bi1 O5 88.0(2) . .
O7 Bi1 O5 72.7(2) . .
O8 Bi1 O5 132.8(2) . .
O2 Bi1 O10 156.9(2) . .
O7 Bi1 O10 76.6(2) . .
O8 Bi1 O10 85.3(2) . .
O5 Bi1 O10 85.4(2) . .
O2 Bi1 O14 73.3(2) . .
O7 Bi1 O14 125.6(2) . .
O8 Bi1 O14 70.0(2) . .
O5 Bi1 O14 149.2(2) . .
O10 Bi1 O14 120.8(2) . .
O2 Bi1 O32 72.7(2) . .
O7 Bi1 O32 142.7(2) . .
O8 Bi1 O32 137.9(2) . .
O5 Bi1 O32 81.0(2) . .
O10 Bi1 O32 127.8(2) . .
O14 Bi1 O32 70.3(2) . .
O2 Bi1 S3 80.60(17) . .
O7 Bi1 S3 30.16(18) . .
O8 Bi1 S3 29.91(17) . .
O5 Bi1 S3 102.86(18) . .
O10 Bi1 S3 79.30(16) . .
O14 Bi1 S3 97.99(16) . .
O32 Bi1 S3 152.92(14) . .
O16 Bi2 O11 80.6(2) . .
O16 Bi2 O35 74.0(2) . .
O11 Bi2 O35 80.9(2) . .
O16 Bi2 O36 79.5(2) . .
O11 Bi2 O36 73.4(2) . .
O35 Bi2 O36 145.6(2) . .
O16 Bi2 O34 73.0(2) . 2_666
O11 Bi2 O34 147.0(2) . 2_666
O35 Bi2 O34 73.1(2) . 2_666
O36 Bi2 O34 119.5(2) . 2_666
O16 Bi2 O33 147.8(2) . .
O11 Bi2 O33 75.3(2) . .
O35 Bi2 O33 121.81(19) . .
O36 Bi2 O33 73.4(2) . .
O34 Bi2 O33 136.1(2) 2_666 .
O16 Bi2 O37 110.9(2) . .
O11 Bi2 O37 143.1(2) . .
O35 Bi2 O37 135.6(2) . .
O36 Bi2 O37 74.6(2) . .
O34 Bi2 O37 67.15(19) 2_666 .
O33 Bi2 O37 78.44(18) . .
O19 Bi3 O23 80.2(2) . .
O19 Bi3 O22 88.7(2) . .
O23 Bi3 O22 59.1(2) . .
O19 Bi3 O25 75.8(2) . .
O23 Bi3 O25 126.3(2) . .
O22 Bi3 O25 72.9(3) . .
O19 Bi3 O31 79.4(2) . .
O23 Bi3 O31 145.6(2) . .
O22 Bi3 O31 147.0(2) . .
O25 Bi3 O31 74.3(2) . .
O19 Bi3 O13 72.8(2) . .
O23 Bi3 O13 71.6(2) . .
O22 Bi3 O13 129.7(2) . .
O25 Bi3 O13 140.0(2) . .
O31 Bi3 O13 76.0(2) . .
O19 Bi3 O14 125.5(2) . .
O23 Bi3 O14 83.9(2) . .
O22 Bi3 O14 125.3(2) . .
O25 Bi3 O14 148.0(2) . .
O31 Bi3 O14 85.8(2) . .
O13 Bi3 O14 52.74(19) . .
O19 Bi3 S8 80.23(17) . .
O23 Bi3 S8 30.12(17) . .
O22 Bi3 S8 29.40(18) . .
O25 Bi3 S8 98.03(18) . .
O31 Bi3 S8 159.47(14) . .
O13 Bi3 S8 100.39(16) . .
O14 Bi3 S8 108.44(16) . .
O4 Bi4 O29 70.0(2) . .
O4 Bi4 O1 90.6(2) . .
O29 Bi4 O1 77.5(2) . .
O4 Bi4 O18 83.8(2) . 2_666
O29 Bi4 O18 85.1(2) . 2_666
O1 Bi4 O18 162.5(2) . 2_666
O4 Bi4 O28 127.6(2) . .
O29 Bi4 O28 59.5(2) . .
O1 Bi4 O28 91.3(2) . .
O18 Bi4 O28 79.2(2) 2_666 .
O4 Bi4 O26 152.9(2) . .
O29 Bi4 O26 127.4(2) . .
O1 Bi4 O26 75.7(2) . .
O18 Bi4 O26 115.7(2) 2_666 .
O28 Bi4 O26 76.8(2) . .
O4 Bi4 O32 75.9(2) . .
O29 Bi4 O32 136.3(2) . .
O1 Bi4 O32 76.3(2) . .
O18 Bi4 O32 117.9(2) 2_666 .
O28 Bi4 O32 154.1(2) . .
O26 Bi4 O32 78.1(2) . .
O4 Bi4 S10 98.43(18) . .
O29 Bi4 S10 29.81(16) . .
O1 Bi4 S10 85.42(17) . .
O18 Bi4 S10 79.07(17) 2_666 .
O28 Bi4 S10 29.79(14) . .
O26 Bi4 S10 103.54(16) . .
O32 Bi4 S10 160.74(14) . .
O3 S1 O2 114.2(4) . .
O3 S1 O1 112.6(4) . .
O2 S1 O1 108.1(4) . .
O3 S1 C1 109.3(4) . .
O2 S1 C1 104.4(4) . .
O1 S1 C1 107.8(4) . .
O6 S2 O5 113.5(5) . .
O6 S2 O4 113.3(4) . .
O5 S2 O4 109.1(4) . .
O6 S2 C10 109.7(5) . .
O5 S2 C10 106.4(5) . .
O4 S2 C10 104.3(4) . .
O9 S3 O8 115.1(5) . .
O9 S3 O7 114.4(5) . .
O8 S3 O7 103.6(4) . .
O9 S3 C19 108.0(5) . .
O8 S3 C19 105.8(5) . .
O7 S3 C19 109.5(5) . .
O9 S3 Bi1 133.3(3) . .
O8 S3 Bi1 52.1(3) . .
O7 S3 Bi1 51.5(2) . .
C19 S3 Bi1 118.7(4) . .
O12 S4 O10 113.9(4) . .
O12 S4 O11 110.6(4) . .
O10 S4 O11 109.6(4) . .
O12 S4 C28 112.9(5) . .
O10 S4 C28 104.0(4) . .
O11 S4 C28 105.3(4) . .
O15 S5 O13 112.6(4) . .
O15 S5 O14 109.0(4) . .
O13 S5 O14 108.3(4) . .
O15 S5 C37 108.5(5) . .
O13 S5 C37 108.1(4) . .
O14 S5 C37 110.3(5) . .
O17 S6 O18 114.1(4) . .
O17 S6 O16 112.3(4) . .
O18 S6 O16 108.6(4) . .
O17 S6 C46 112.8(5) . .
O18 S6 C46 105.4(4) . .
O16 S6 C46 102.8(4) . .
O20 S7 O21 113.3(4) . .
O20 S7 O19 112.4(4) . .
O21 S7 O19 110.4(4) . .
O20 S7 C55 110.2(5) . .
O21 S7 C55 108.1(5) . .
O19 S7 C55 101.7(4) . .
O24 S8 O22 115.3(5) . .
O24 S8 O23 114.2(5) . .
O22 S8 O23 103.9(4) . .
O24 S8 C64 107.7(5) . .
O22 S8 C64 106.9(5) . .
O23 S8 C64 108.5(5) . .
O24 S8 Bi3 140.8(3) . .
O22 S8 Bi3 52.6(3) . .
O23 S8 Bi3 52.2(3) . .
C64 S8 Bi3 111.5(4) . .
O27 S9 O26 110.0(4) . .
O27 S9 O25 111.2(4) . .
O26 S9 O25 110.0(4) . .
O27 S9 C73 109.2(5) . .
O26 S9 C73 110.8(5) . .
O25 S9 C73 105.7(4) . .
O30 S10 O28 115.5(4) . .
O30 S10 O29 113.3(4) . .
O28 S10 O29 103.5(4) . .
O30 S10 C82 108.5(5) . .
O28 S10 C82 107.9(4) . .
O29 S10 C82 107.7(4) . .
O30 S10 Bi4 135.9(3) . .
O28 S10 Bi4 54.8(3) . .
O29 S10 Bi4 49.0(2) . .
C82 S10 Bi4 115.3(3) . .
O34 S11 O33 112.3(4) . .
O34 S11 O31 110.5(4) . .
O33 S11 O31 110.5(4) . .
O34 S11 O32 108.3(4) . .
O33 S11 O32 107.3(4) . .
O31 S11 O32 107.7(4) . .
S1 O1 Bi4 132.3(4) . .
S1 O2 Bi1 137.0(4) . .
S2 O4 Bi4 149.3(4) . .
S2 O5 Bi1 134.5(4) . .
S3 O7 Bi1 98.3(3) . .
S3 O8 Bi1 98.0(4) . .
S4 O10 Bi1 134.7(4) . .
S4 O11 Bi2 120.3(4) . .
S5 O13 Bi3 103.1(3) . .
S5 O14 Bi1 107.6(3) . .
S5 O14 Bi3 95.8(3) . .
Bi1 O14 Bi3 120.5(3) . .
S6 O16 Bi2 129.1(4) . .
S6 O18 Bi4 140.1(4) . 2_666
S7 O19 Bi3 134.5(4) . .
S8 O22 Bi3 98.0(4) . .
S8 O23 Bi3 97.7(4) . .
S9 O25 Bi3 120.3(4) . .
S9 O26 Bi4 110.5(4) . .
S10 O28 Bi4 95.4(3) . .
S10 O29 Bi4 101.2(3) . .
S11 O31 Bi3 115.1(3) . .
S11 O32 Bi4 114.0(4) . .
S11 O32 Bi1 102.7(3) . .
Bi4 O32 Bi1 127.2(2) . .
S11 O33 Bi2 126.4(3) . .
S11 O34 Bi2 132.7(4) . 2_666
C2 C1 C6 121.8(9) . .
C2 C1 S1 120.2(7) . .
C6 C1 S1 118.0(8) . .
C1 C2 C3 115.7(9) . .
C1 C2 C7 127.3(10) . .
C3 C2 C7 117.0(10) . .
C4 C3 C2 124.6(10) . .
C3 C4 C5 115.8(10) . .
C3 C4 C8 122.8(10) . .
C5 C4 C8 121.4(10) . .
C6 C5 C4 123.4(10) . .
C5 C6 C1 118.4(10) . .
C5 C6 C9 117.9(9) . .
C1 C6 C9 123.8(9) . .
C15 C10 C11 120.1(9) . .
C15 C10 S2 121.6(8) . .
C11 C10 S2 118.2(8) . .
C12 C11 C10 118.8(9) . .
C12 C11 C16 117.5(9) . .
C10 C11 C16 123.7(9) . .
C11 C12 C13 122.3(10) . .
C14 C13 C12 118.8(10) . .
C14 C13 C17 118.7(12) . .
C12 C13 C17 122.5(11) . .
C13 C14 C15 121.7(11) . .
C10 C15 C14 118.3(10) . .
C10 C15 C18 125.7(10) . .
C14 C15 C18 115.9(10) . .
C20 C19 C24 122.0(10) . .
C20 C19 S3 122.0(10) . .
C24 C19 S3 115.8(9) . .
C19 C20 C21 116.7(12) . .
C19 C20 C25 125.9(10) . .
C21 C20 C25 117.3(11) . .
C22 C21 C20 122.8(12) . .
C21 C22 C23 119.3(12) . .
C21 C22 C26 121.1(14) . .
C23 C22 C26 119.6(15) . .
C22 C23 C24 121.5(13) . .
C19 C24 C23 117.5(11) . .
C19 C24 C27 124.4(11) . .
C23 C24 C27 118.1(13) . .
C33 C28 C29 121.8(9) . .
C33 C28 S4 117.4(7) . .
C29 C28 S4 120.8(9) . .
C28 C29 C30 115.5(11) . .
C28 C29 C34 125.1(10) . .
C30 C29 C34 119.4(11) . .
C31 C30 C29 125.2(11) . .
C30 C31 C32 116.7(10) . .
C30 C31 C35 122.0(12) . .
C32 C31 C35 121.2(13) . .
C31 C32 C33 122.6(12) . .
C28 C33 C32 117.9(10) . .
C28 C33 C36 125.4(9) . .
C32 C33 C36 116.7(11) . .
C42 C37 C38 121.7(11) . .
C42 C37 S5 121.9(9) . .
C38 C37 S5 116.3(9) . .
C39 C38 C37 117.0(11) . .
C39 C38 C43 119.1(11) . .
C37 C38 C43 123.8(11) . .
C38 C39 C40 123.1(12) . .
C41 C40 C39 117.9(12) . .
C41 C40 C44 122.0(11) . .
C39 C40 C44 120.0(12) . .
C40 C41 C42 123.4(11) . .
C41 C42 C37 116.8(11) . .
C41 C42 C45 116.6(10) . .
C37 C42 C45 126.6(11) . .
C47 C46 C51 123.4(10) . .
C47 C46 S6 117.3(8) . .
C51 C46 S6 119.3(8) . .
C48 C47 C46 116.4(10) . .
C48 C47 C52 119.7(10) . .
C46 C47 C52 123.8(10) . .
C49 C48 C47 124.4(11) . .
C48 C49 C50 116.0(11) . .
C48 C49 C53 123.2(12) . .
C50 C49 C53 120.6(11) . .
C51 C50 C49 123.7(11) . .
C50 C51 C46 116.0(10) . .
C50 C51 C54 117.7(11) . .
C46 C51 C54 126.3(11) . .
C56 C55 C60 119.7(9) . .
C56 C55 S7 121.5(9) . .
C60 C55 S7 118.9(7) . .
C55 C56 C57 118.9(11) . .
C55 C56 C61 124.5(9) . .
C57 C56 C61 116.6(10) . .
C58 C57 C56 122.7(10) . .
C76 C77 C78 121.8(9) . .
C73 C78 C77 117.3(9) . .
C73 C78 C81 125.0(8) . .
C77 C78 C81 117.7(9) . .
C59 C58 C57 117.2(10) . .
C59 C58 C62 121.2(12) . .
C57 C58 C62 121.6(11) . .
C58 C59 C60 122.2(11) . .
C59 C60 C55 119.1(10) . .
C59 C60 C63 116.3(10) . .
C55 C60 C63 124.5(9) . .
C65 C64 C69 123.6(10) . .
C65 C64 S8 117.4(9) . .
C69 C64 S8 119.0(9) . .
C64 C65 C66 117.2(11) . .
C64 C65 C70 126.6(9) . .
C66 C65 C70 116.2(10) . .
C67 C66 C65 122.0(11) . .
C68 C67 C66 117.6(10) . .
C68 C67 C71 122.7(12) . .
C66 C67 C71 119.6(12) . .
C67 C68 C69 123.1(12) . .
C68 C69 C64 116.5(11) . .
C68 C69 C72 117.5(11) . .
C64 C69 C72 126.1(10) . .
C78 C73 C74 121.9(9) . .
C78 C73 S9 115.7(8) . .
C74 C73 S9 122.3(7) . .
C75 C74 C73 117.7(9) . .
C75 C74 C79 117.4(9) . .
C73 C74 C79 124.9(8) . .
C74 C75 C76 123.5(10) . .
C75 C76 C77 117.7(9) . .
C75 C76 C80 122.8(10) . .
C77 C76 C80 119.5(10) . .
C83 C82 C87 122.9(11) . .
C83 C82 S10 113.7(8) . .
C87 C82 S10 123.3(9) . .
C82 C83 C84 117.2(11) . .
C82 C83 C88 125.7(11) . .
C84 C83 C88 117.1(10) . .
C85 C84 C83 121.7(11) . .
C86 C85 C84 118.4(12) . .
C86 C85 C89 122.5(11) . .
C84 C85 C89 119.1(12) . .
C85 C86 C87 122.5(11) . .
C86 C87 C82 117.2(10) . .
C86 C87 C90 115.0(11) . .
C82 C87 C90 127.8(12) . .
C106 C101 C102 117.0(15) . .
C106 C101 C107 125.1(14) . .
C102 C101 C107 117.8(14) . .
C103 C102 C101 120.6(14) . .
C104 C103 C102 123.5(15) . .
C103 C104 C105 116.0(17) . .
C104 C105 C106 120.4(17) . .
C101 C106 C105 122.3(16) . .
C112 C111 C116 123.2(17) . .
C112 C111 C117 120.0(18) . .
C116 C111 C117 116.1(16) . .
C111 C112 C113 120.1(18) . .
C114 C113 C112 117.5(17) . .
C113 C114 C115 123.0(19) . .
C114 C115 C116 121(2) . .
C115 C116 C111 114.3(18) . .
C122 C121 C126 120.0 . .
C122 C121 C127 120.0(3) . .
C126 C121 C127 120.0(3) . .
C123 C122 C121 120.0 . .
C122 C123 C124 120.0 . .
C125 C124 C123 120.0 . .
C126 C125 C124 120.0 . .
C125 C126 C121 120.0 . .
C132 C131 C136 120.0 . .
C132 C131 C137 120.0(3) . .
C136 C131 C137 120.0(3) . .
C131 C132 C133 120.0 . .
C134 C133 C132 120.0 . .
C135 C134 C133 120.0 . .
C134 C135 C136 120.0 . .
C135 C136 C131 120.0 . .
C142 C141 C146 120.0 . .
C142 C141 C147 119.9(3) . .
C146 C141 C147 120.1(3) . .
C141 C142 C143 120.0 . .
C144 C143 C142 120.0 . .
C145 C144 C143 120.0 . .
C146 C145 C144 120.0 . .
C145 C146 C141 120.0 . .

loop_
_geom_bond_atom_site_label_1
_geom_bond_atom_site_label_2
_geom_bond_distance
_geom_bond_site_symmetry_2
Bi1 O2 2.342(6) .
Bi1 O7 2.345(6) .
Bi1 O8 2.361(8) .
Bi1 O5 2.384(7) .
Bi1 O10 2.398(6) .
Bi1 O14 2.577(6) .
Bi1 O32 2.686(6) .
Bi1 S3 2.963(3) .
Bi2 O16 2.229(6) .
Bi2 O11 2.281(7) .
Bi2 O35 2.410(6) .
Bi2 O36 2.417(7) .
Bi2 O34 2.526(6) 2_666
Bi2 O33 2.675(6) .
Bi2 O37 2.757(6) .
Bi3 O19 2.193(6) .
Bi3 O23 2.377(7) .
Bi3 O22 2.391(7) .
Bi3 O25 2.396(7) .
Bi3 O31 2.461(7) .
Bi3 O13 2.591(7) .
Bi3 O14 2.755(6) .
Bi3 S8 2.981(3) .
Bi4 O4 2.292(6) .
Bi4 O29 2.296(6) .
Bi4 O1 2.327(7) .
Bi4 O18 2.427(7) 2_666
Bi4 O28 2.449(7) .
Bi4 O26 2.569(6) .
Bi4 O32 2.623(6) .
Bi4 S10 2.985(3) .
S1 O3 1.441(6) .
S1 O2 1.485(7) .
S1 O1 1.485(7) .
S1 C1 1.790(10) .
S2 O6 1.414(7) .
S2 O5 1.456(8) .
S2 O4 1.479(7) .
S2 C10 1.764(9) .
S3 O9 1.432(7) .
S3 O8 1.492(7) .
S3 O7 1.505(8) .
S3 C19 1.764(11) .
S4 O12 1.418(8) .
S4 O10 1.463(7) .
S4 O11 1.488(6) .
S4 C28 1.766(10) .
S5 O15 1.457(6) .
S5 O13 1.463(6) .
S5 O14 1.472(7) .
S5 C37 1.756(11) .
S6 O17 1.411(7) .
S6 O18 1.470(7) .
S6 O16 1.501(6) .
S6 C46 1.801(11) .
S7 O20 1.431(7) .
S7 O21 1.464(7) .
S7 O19 1.506(7) .
S7 C55 1.768(10) .
S8 O24 1.427(8) .
S8 O22 1.478(8) .
S8 O23 1.510(7) .
S8 C64 1.794(10) .
S9 O27 1.433(7) .
S9 O26 1.449(7) .
S9 O25 1.477(7) .
S9 C73 1.775(10) .
S10 O30 1.439(7) .
S10 O28 1.490(6) .
S10 O29 1.513(7) .
S10 C82 1.773(11) .
S11 O34 1.462(7) .
S11 O33 1.478(6) .
S11 O31 1.480(6) .
S11 O32 1.496(6) .
O18 Bi4 2.427(7) 2_666
O34 Bi2 2.526(6) 2_666
C1 C2 1.387(14) .
C1 C6 1.391(12) .
C2 C3 1.404(14) .
C2 C7 1.503(13) .
C3 C4 1.375(13) .
C4 C5 1.380(14) .
C4 C8 1.498(13) .
C5 C6 1.367(14) .
C6 C9 1.522(14) .
C10 C15 1.398(14) .
C10 C11 1.407(13) .
C11 C12 1.370(14) .
C11 C16 1.511(14) .
C12 C13 1.379(16) .
C13 C14 1.367(15) .
C13 C17 1.541(14) .
C14 C15 1.403(14) .
C15 C18 1.510(15) .
C19 C20 1.402(15) .
C19 C24 1.410(16) .
C20 C21 1.417(15) .
C20 C25 1.495(16) .
C21 C22 1.364(18) .
C22 C23 1.383(17) .
C22 C26 1.531(16) .
C23 C24 1.413(16) .
C24 C27 1.531(16) .
C28 C33 1.395(14) .
C28 C29 1.408(14) .
C29 C30 1.416(14) .
C29 C34 1.492(16) .
C30 C31 1.347(16) .
C31 C32 1.393(15) .
C31 C35 1.528(14) .
C32 C33 1.398(14) .
C33 C36 1.492(14) .
C37 C42 1.418(14) .
C37 C38 1.419(15) .
C38 C39 1.386(15) .
C38 C43 1.510(14) .
C39 C40 1.389(15) .
C40 C41 1.378(15) .
C40 C44 1.523(16) .
C41 C42 1.391(15) .
C42 C45 1.498(14) .
C46 C47 1.398(13) .
C46 C51 1.402(14) .
C47 C48 1.385(14) .
C47 C52 1.487(14) .
C48 C49 1.377(15) .
C49 C50 1.411(15) .
C49 C53 1.490(15) .
C50 C51 1.389(15) .
C51 C54 1.510(14) .
C55 C56 1.388(13) .
C55 C60 1.406(14) .
C56 C57 1.396(14) .
C56 C61 1.531(15) .
C57 C58 1.388(15) .
C77 C76 1.394(14) .
C77 C78 1.402(13) .
C78 C73 1.397(13) .
C78 C81 1.524(13) .
C58 C59 1.382(14) .
C58 C62 1.507(13) .
C59 C60 1.397(13) .
C60 C63 1.523(14) .
C64 C65 1.378(15) .
C64 C69 1.401(15) .
C65 C66 1.407(13) .
C65 C70 1.504(15) .
C66 C67 1.402(16) .
C67 C68 1.380(16) .
C67 C71 1.506(14) .
C68 C69 1.400(14) .
C69 C72 1.508(16) .
C73 C74 1.410(13) .
C74 C75 1.354(13) .
C74 C79 1.503(13) .
C75 C76 1.389(14) .
C76 C80 1.517(14) .
C82 C83 1.384(14) .
C82 C87 1.391(14) .
C83 C84 1.400(16) .
C83 C88 1.523(14) .
C84 C85 1.391(15) .
C85 C86 1.373(15) .
C85 C89 1.531(16) .
C86 C87 1.390(15) .
C87 C90 1.500(14) .
C101 C106 1.354(18) .
C101 C102 1.383(17) .
C101 C107 1.502(19) .
C102 C103 1.374(18) .
C103 C104 1.365(18) .
C104 C105 1.386(19) .
C105 C106 1.41(2) .
C111 C112 1.300(19) .
C111 C116 1.43(2) .
C111 C117 1.52(2) .
C112 C113 1.415(19) .
C113 C114 1.33(2) .
C114 C115 1.35(2) .
C115 C116 1.39(2) .
C121 C122 1.3900 .
C121 C126 1.3900 .
C121 C127 1.5011(11) .
C122 C123 1.3900 .
C123 C124 1.3900 .
C124 C125 1.3900 .
C125 C126 1.3900 .
C131 C132 1.3900 .
C131 C136 1.3900 .
C131 C137 1.5012(11) .
C132 C133 1.3900 .
C133 C134 1.3900 .
C134 C135 1.3900 .
C135 C136 1.3900 .
C141 C142 1.3900 .
C141 C146 1.3900 .
C141 C147 1.5010(11) .
C142 C143 1.3900 .
C143 C144 1.3900 .
C144 C145 1.3900 .
C145 C146 1.3900 .
